data_1561439
loop_
_publ_author_name
'He, Tian'
'Yue, Ke-Fen'
'Zhao, Yi-xing'
'Chen, San-Ping'
'Zhou, Chun-sheng'
'Yan, Ni'

_publ_section_title
;
 Crystal structures and thermodynamics/kinetics of Zn(II) coordination
 polymers with helical chains
;
_journal_name_full 'Journal of Solid State Chemistry'
_journal_page_first 113
_journal_page_last 120
_journal_paper_doi 10.1016/j.jssc.2016.04.022
_journal_volume 239
_journal_year 2016
_chemical_formula_sum 'C26 H36 N4 O5 Zn'
_chemical_formula_weight 549.96
_space_group_IT_number 33
_space_group_name_Hall 'P 2c -2n'
_space_group_name_H-M_alt 'P n a 21'
_symmetry_cell_setting orthorhombic
_symmetry_space_group_name_H-M 'P n a 21'
_atom_sites_solution_hydrogens geom
_atom_sites_solution_primary direct
_atom_sites_solution_secondary difmap
_audit_creation_method SHELXL-97
_cell_angle_alpha 90.00
_cell_angle_beta 90.00
_cell_angle_gamma 90.00
_cell_formula_units_Z 4
_cell_length_a 17.5681(15)
_cell_length_b 9.6640(9)
_cell_length_c 16.0081(14)
_cell_measurement_reflns_used 1729
_cell_measurement_temperature 296(2)
_cell_measurement_theta_max 17.684
_cell_measurement_theta_min 2.4055
_cell_volume 2717.8(4)
_computing_structure_refinement 'SHELXL-97 (Sheldrick, 1997)'
_computing_structure_solution 'SHELXS-97 (Sheldrick, 1990)'
_diffrn_ambient_temperature 296(2)
_diffrn_measured_fraction_theta_full 0.998
_diffrn_measured_fraction_theta_max 0.998
_diffrn_measurement_device_type 'Bruker APEX-II CCD'
_diffrn_radiation_monochromator graphite
_diffrn_radiation_source 'fine-focus sealed tube'
_diffrn_radiation_type MoK\a
_diffrn_radiation_wavelength 0.71073
_diffrn_reflns_av_R_equivalents 0.0606
_diffrn_reflns_av_sigmaI/netI 0.0810
_diffrn_reflns_limit_h_max 18
_diffrn_reflns_limit_h_min -21
_diffrn_reflns_limit_k_max 9
_diffrn_reflns_limit_k_min -11
_diffrn_reflns_limit_l_max 19
_diffrn_reflns_limit_l_min -19
_diffrn_reflns_number 14054
_diffrn_reflns_theta_full 26.22
_diffrn_reflns_theta_max 26.22
_diffrn_reflns_theta_min 2.32
_exptl_absorpt_coefficient_mu 0.945
_exptl_absorpt_correction_T_max 0.8635
_exptl_absorpt_correction_T_min 0.7777
_exptl_crystal_colour coloress
_exptl_crystal_density_diffrn 1.344
_exptl_crystal_density_method 'not measured'
_exptl_crystal_description block
_exptl_crystal_F_000 1160
_exptl_crystal_size_max 0.28
_exptl_crystal_size_mid 0.26
_exptl_crystal_size_min 0.16
_refine_diff_density_max 0.632
_refine_diff_density_min -0.656
_refine_diff_density_rms 0.084
_refine_ls_abs_structure_details 'Flack H D (1983), Acta Cryst. A39, 876-881'
_refine_ls_abs_structure_Flack 0.00(3)
_refine_ls_extinction_method none
_refine_ls_goodness_of_fit_ref 1.033
_refine_ls_hydrogen_treatment mixed
_refine_ls_matrix_type full
_refine_ls_number_parameters 330
_refine_ls_number_reflns 5103
_refine_ls_number_restraints 398
_refine_ls_restrained_S_all 1.074
_refine_ls_R_factor_all 0.1037
_refine_ls_R_factor_gt 0.0657
_refine_ls_shift/su_max 0.072
_refine_ls_shift/su_mean 0.005
_refine_ls_structure_factor_coef Fsqd
_refine_ls_weighting_details 'calc w=1/[\s^2^(Fo^2^)+(0.1000P)^2^+0.1742P] where P=(Fo^2^+2Fc^2^)/3'
_refine_ls_weighting_scheme calc
_refine_ls_wR_factor_gt 0.1650
_refine_ls_wR_factor_ref 0.1906
_reflns_number_gt 3320
_reflns_number_total 5103
_reflns_threshold_expression >2sigma(I)
_cod_data_source_file JSSC-2016-239-113.cif
_cod_data_source_block xb7057_0m
_cod_original_sg_symbol_H-M Pna2(1)
_cod_database_code 1561439

loop_
_symmetry_equiv_pos_as_xyz
'x, y, z'
'-x, -y, z+1/2'
'x+1/2, -y+1/2, z'
'-x+1/2, y+1/2, z+1/2'

loop_
_atom_site_label
_atom_site_type_symbol
_atom_site_fract_x
_atom_site_fract_y
_atom_site_fract_z
_atom_site_U_iso_or_equiv
_atom_site_adp_type
_atom_site_occupancy
_atom_site_symmetry_multiplicity
_atom_site_calc_flag
_atom_site_refinement_flags
_atom_site_disorder_assembly
_atom_site_disorder_group
Zn1 Zn 0.17393(4) 0.45252(7) 0.16218(6) 0.0453(2) Uani 1 1 d . . .
N1 N 0.1487(3) 0.6532(6) 0.1747(4) 0.0536(16) Uani 1 1 d . . .
N2 N 0.1713(4) 0.8771(7) 0.1870(4) 0.0621(19) Uani 1 1 d . . .
N3 N 0.1560(5) 0.3951(10) -0.0942(4) 0.073(2) Uani 1 1 d . . .
N4 N 0.1761(3) 0.4031(7) 0.0405(4) 0.0521(16) Uani 1 1 d . . .
O1 O 0.2798(3) 0.4008(5) 0.1903(3) 0.0529(13) Uani 1 1 d . . .
O2 O 0.2695(4) 0.5356(9) 0.2996(5) 0.106(3) Uani 1 1 d . . .
O3 O 0.1140(3) 0.3313(6) 0.2330(3) 0.0584(14) Uani 1 1 d . . .
O4 O 0.0117(3) 0.3984(6) 0.1657(5) 0.086(2) Uani 1 1 d . . .
O5 O 0.843(2) 0.533(2) 0.9189(16) 0.45(3) Uani 1 1 d . . .
C1 C 0.2591(6) 0.7399(12) 0.0906(6) 0.088(3) Uani 1 1 d U . .
H1A H 0.3018 0.7920 0.1109 0.132 Uiso 1 1 calc R . .
H1B H 0.2446 0.7739 0.0365 0.132 Uiso 1 1 calc R . .
H1C H 0.2728 0.6440 0.0864 0.132 Uiso 1 1 calc R . .
C2 C 0.1927(5) 0.7556(9) 0.1506(6) 0.0676(18) Uani 1 1 d U . .
C3 C 0.0942(5) 0.7077(9) 0.2270(5) 0.0632(18) Uani 1 1 d U . .
H3 H 0.0547 0.6593 0.2524 0.076 Uiso 1 1 calc R . .
C4 C 0.1083(5) 0.8431(10) 0.2344(6) 0.0713(19) Uani 1 1 d U . .
H4 H 0.0802 0.9048 0.2665 0.086 Uiso 1 1 calc R . .
C5 C 0.2103(6) 1.0099(10) 0.1841(6) 0.0740(19) Uani 1 1 d U . .
C6 C 0.2626(6) 1.0252(12) 0.2598(7) 0.083(2) Uani 1 1 d U . .
H6A H 0.2813 1.1195 0.2627 0.099 Uiso 1 1 calc R . .
H6B H 0.2340 1.0068 0.3104 0.099 Uiso 1 1 calc R . .
C7 C 0.3291(6) 0.9269(12) 0.2548(8) 0.091(2) Uani 1 1 d U . .
H7A H 0.3090 0.8339 0.2491 0.109 Uiso 1 1 calc R . .
H7B H 0.3569 0.9475 0.2039 0.109 Uiso 1 1 calc R . .
C8 C 0.1176(8) 0.4265(13) -0.1776(7) 0.095(3) Uani 1 1 d U . .
H8A H 0.0787 0.3575 -0.1882 0.115 Uiso 1 1 calc R . .
H8B H 0.0929 0.5161 -0.1744 0.115 Uiso 1 1 calc R . .
C9 C 0.2066(6) 0.2990(12) -0.0746(6) 0.081(2) Uani 1 1 d U . .
H9 H 0.2286 0.2378 -0.1123 0.098 Uiso 1 1 calc R . .
C10 C 0.2215(5) 0.3026(9) 0.0065(5) 0.070(2) Uani 1 1 d U . .
H10 H 0.2562 0.2473 0.0350 0.084 Uiso 1 1 calc R . .
C11 C 0.1373(6) 0.4574(11) -0.0231(6) 0.079(2) Uani 1 1 d U . .
C12 C 0.0792(7) 0.5692(12) -0.0164(8) 0.108(3) Uani 1 1 d U . .
H12A H 0.0531 0.5612 0.0360 0.162 Uiso 1 1 calc R . .
H12B H 0.0433 0.5607 -0.0613 0.162 Uiso 1 1 calc R . .
H12C H 0.1039 0.6577 -0.0195 0.162 Uiso 1 1 calc R . .
C13 C 0.3844(4) 0.4130(8) 0.2857(5) 0.0508(15) Uani 1 1 d U . .
C14 C 0.4267(4) 0.3180(8) 0.2385(5) 0.0506(15) Uani 1 1 d U . .
H14 H 0.4071 0.2810 0.1894 0.061 Uiso 1 1 calc R . .
C15 C 0.4974(4) 0.2808(8) 0.2662(4) 0.0473(14) Uani 1 1 d U . .
C16 C 0.5276(4) 0.3354(9) 0.3387(5) 0.0553(16) Uani 1 1 d U . .
H16 H 0.5765 0.3103 0.3551 0.066 Uiso 1 1 calc R . .
C17 C 0.4856(5) 0.4285(9) 0.3882(5) 0.0550(16) Uani 1 1 d U . .
C18 C 0.4112(5) 0.4622(9) 0.3585(5) 0.0556(16) Uani 1 1 d U . .
H18 H 0.3804 0.5199 0.3904 0.067 Uiso 1 1 calc R . .
C19 C 0.5149(5) 0.4888(10) 0.4700(5) 0.0611(18) Uani 1 1 d U . .
C20 C 0.5992(7) 0.4726(15) 0.4771(8) 0.109(3) Uani 1 1 d U . .
H20A H 0.6139 0.4794 0.5347 0.164 Uiso 1 1 calc R . .
H20B H 0.6239 0.5442 0.4456 0.164 Uiso 1 1 calc R . .
H20C H 0.6139 0.3839 0.4555 0.164 Uiso 1 1 calc R . .
C21 C 0.4685(8) 0.4479(15) 0.5368(9) 0.124(3) Uani 1 1 d U . .
H21A H 0.4193 0.4217 0.5160 0.185 Uiso 1 1 calc R . .
H21B H 0.4630 0.5234 0.5753 0.185 Uiso 1 1 calc R . .
H21C H 0.4913 0.3705 0.5649 0.185 Uiso 1 1 calc R . .
C22 C 0.5012(8) 0.6493(13) 0.4667(9) 0.123(3) Uani 1 1 d U . .
H22A H 0.4556 0.6682 0.4357 0.184 Uiso 1 1 calc R . .
H22B H 0.5436 0.6934 0.4399 0.184 Uiso 1 1 calc R . .
H22C H 0.4959 0.6845 0.5225 0.184 Uiso 1 1 calc R . .
C23 C 0.3048(4) 0.4554(8) 0.2560(5) 0.0524(16) Uani 1 1 d U . .
C24 C 0.0434(4) 0.3247(8) 0.2184(5) 0.0537(19) Uani 1 1 d . . .
C25 C 0.8757(8) 0.4400(16) 1.0652(8) 0.117(5) Uani 1 1 d DU . .
C26 C 0.8766(16) 0.463(3) 0.9709(10) 0.217(8) Uani 1 1 d DU . .

loop_
_atom_site_aniso_label
_atom_site_aniso_U_11
_atom_site_aniso_U_22
_atom_site_aniso_U_33
_atom_site_aniso_U_23
_atom_site_aniso_U_13
_atom_site_aniso_U_12
Zn1 0.0395(4) 0.0476(4) 0.0488(4) -0.0008(5) 0.0035(5) 0.0020(3)
N1 0.057(3) 0.048(3) 0.056(5) 0.001(3) 0.015(3) 0.003(3)
N2 0.067(4) 0.045(4) 0.074(5) 0.009(3) 0.017(3) 0.005(3)
N3 0.084(6) 0.092(6) 0.042(4) 0.007(4) -0.008(4) -0.022(5)
N4 0.055(4) 0.058(4) 0.043(3) 0.000(3) -0.005(3) -0.003(3)
O1 0.038(2) 0.059(3) 0.062(3) -0.010(2) -0.009(2) 0.004(2)
O2 0.073(5) 0.132(7) 0.112(6) -0.067(5) -0.031(4) 0.048(4)
O3 0.039(3) 0.073(4) 0.063(3) 0.014(3) -0.002(2) -0.006(3)
O4 0.058(3) 0.087(4) 0.113(5) 0.064(5) -0.005(4) -0.005(3)
O5 0.82(8) 0.26(2) 0.28(3) 0.023(16) -0.41(4) -0.09(3)
C1 0.089(5) 0.082(6) 0.092(6) -0.012(5) 0.047(5) 0.001(5)
C2 0.071(4) 0.062(4) 0.069(4) 0.001(4) 0.012(4) 0.005(3)
C3 0.061(4) 0.062(4) 0.067(4) -0.001(4) 0.008(3) 0.012(3)
C4 0.075(4) 0.069(4) 0.070(4) -0.011(4) 0.013(4) 0.006(4)
C5 0.088(4) 0.060(4) 0.073(4) -0.001(3) 0.008(4) 0.002(3)
C6 0.086(5) 0.077(4) 0.085(5) 0.001(4) 0.009(4) -0.003(4)
C7 0.093(5) 0.098(5) 0.082(5) 0.007(4) 0.011(4) 0.003(4)
C8 0.107(5) 0.108(5) 0.071(5) 0.001(4) -0.008(5) 0.006(5)
C9 0.104(5) 0.078(5) 0.062(4) -0.007(4) 0.008(4) 0.003(4)
C10 0.095(5) 0.061(4) 0.056(4) -0.005(4) 0.001(4) 0.013(4)
C11 0.085(5) 0.094(5) 0.057(4) 0.000(4) -0.008(4) 0.004(4)
C12 0.105(7) 0.122(7) 0.097(6) 0.014(6) -0.013(6) 0.045(6)
C13 0.043(3) 0.057(3) 0.053(3) -0.009(3) -0.003(3) 0.000(3)
C14 0.040(3) 0.057(3) 0.055(3) -0.007(3) -0.002(3) -0.002(3)
C15 0.034(3) 0.058(3) 0.050(3) -0.009(3) 0.005(2) -0.007(3)
C16 0.041(3) 0.068(3) 0.058(3) -0.011(3) -0.002(3) 0.002(3)
C17 0.048(3) 0.063(3) 0.054(3) -0.013(3) -0.004(3) -0.002(3)
C18 0.044(3) 0.066(3) 0.057(3) -0.012(3) 0.002(3) 0.002(3)
C19 0.052(3) 0.082(4) 0.049(4) -0.018(4) 0.002(3) -0.001(4)
C20 0.088(6) 0.149(7) 0.091(6) -0.041(6) -0.029(5) -0.014(6)
C21 0.129(7) 0.152(7) 0.090(6) -0.012(6) -0.008(6) -0.052(6)
C22 0.134(7) 0.120(7) 0.114(6) -0.028(6) -0.035(6) -0.009(6)
C23 0.042(3) 0.061(4) 0.054(4) -0.008(3) 0.001(3) 0.006(3)
C24 0.051(5) 0.049(5) 0.062(5) -0.002(4) 0.008(4) -0.006(4)
C25 0.104(9) 0.164(13) 0.084(8) -0.010(8) 0.023(7) 0.030(8)
C26 0.166(14) 0.257(19) 0.228(18) -0.028(17) 0.028(16) 0.020(14)

loop_
_atom_type_symbol
_atom_type_description
_atom_type_scat_dispersion_real
_atom_type_scat_dispersion_imag
_atom_type_scat_source
C C 0.0033 0.0016 'International Tables Vol C Tables 4.2.6.8 and 6.1.1.4'
H H 0.0000 0.0000 'International Tables Vol C Tables 4.2.6.8 and 6.1.1.4'
N N 0.0061 0.0033 'International Tables Vol C Tables 4.2.6.8 and 6.1.1.4'
O O 0.0106 0.0060 'International Tables Vol C Tables 4.2.6.8 and 6.1.1.4'
Zn Zn 0.2839 1.4301 'International Tables Vol C Tables 4.2.6.8 and 6.1.1.4'

loop_
_geom_angle_atom_site_label_1
_geom_angle_atom_site_label_2
_geom_angle_atom_site_label_3
_geom_angle
_geom_angle_site_symmetry_1
_geom_angle_site_symmetry_3
O3 Zn1 O1 103.0(2) . .
O3 Zn1 N1 114.0(2) . .
O1 Zn1 N1 115.5(2) . .
O3 Zn1 N4 115.7(2) . .
O1 Zn1 N4 98.2(2) . .
N1 Zn1 N4 109.4(3) . .
C2 N1 C3 107.4(7) . .
C2 N1 Zn1 124.8(5) . .
C3 N1 Zn1 125.9(5) . .
C2 N2 C4 104.5(7) . .
C2 N2 C5 128.1(7) . .
C4 N2 C5 127.1(7) . .
C9 N3 C11 106.3(8) . .
C9 N3 C8 130.1(9) . .
C11 N3 C8 123.3(10) . .
C11 N4 C10 105.9(8) . .
C11 N4 Zn1 129.7(6) . .
C10 N4 Zn1 124.4(6) . .
C23 O1 Zn1 114.4(5) . .
C24 O3 Zn1 117.1(5) . .
C2 C1 H1A 109.5 . .
C2 C1 H1B 109.5 . .
H1A C1 H1B 109.5 . .
C2 C1 H1C 109.5 . .
H1A C1 H1C 109.5 . .
H1B C1 H1C 109.5 . .
N1 C2 N2 111.2(7) . .
N1 C2 C1 124.2(8) . .
N2 C2 C1 124.6(8) . .
C4 C3 N1 107.4(8) . .
C4 C3 H3 126.3 . .
N1 C3 H3 126.3 . .
C3 C4 N2 109.4(8) . .
C3 C4 H4 125.3 . .
N2 C4 H4 125.3 . .
N2 C5 C6 110.1(8) . .
C7 C6 C5 111.2(9) . .
C7 C6 H6A 109.4 . .
C5 C6 H6A 109.4 . .
C7 C6 H6B 109.4 . .
C5 C6 H6B 109.4 . .
H6A C6 H6B 108.0 . .
C8 C7 C6 117.9(11) 4 .
C8 C7 H7A 107.8 4 .
C6 C7 H7A 107.8 . .
C8 C7 H7B 107.8 4 .
C6 C7 H7B 107.8 . .
H7A C7 H7B 107.2 . .
C7 C8 N3 111.9(10) 4_544 .
C7 C8 H8A 109.2 4_544 .
N3 C8 H8A 109.2 . .
C7 C8 H8B 109.2 4_544 .
N3 C8 H8B 109.2 . .
H8A C8 H8B 107.9 . .
N3 C9 C10 110.3(9) . .
N3 C9 H9 124.9 . .
C10 C9 H9 124.9 . .
C9 C10 N4 107.0(9) . .
C9 C10 H10 126.5 . .
N4 C10 H10 126.5 . .
N3 C11 N4 110.4(9) . .
N3 C11 C12 124.1(10) . .
N4 C11 C12 125.5(10) . .
C11 C12 H12A 109.5 . .
C11 C12 H12B 109.5 . .
H12A C12 H12B 109.5 . .
C11 C12 H12C 109.5 . .
H12A C12 H12C 109.5 . .
H12B C12 H12C 109.5 . .
C18 C13 C14 120.9(7) . .
C18 C13 C23 119.5(7) . .
C14 C13 C23 119.5(6) . .
C15 C14 C13 118.6(7) . .
C15 C14 H14 120.7 . .
C13 C14 H14 120.7 . .
C14 C15 C16 121.5(7) . .
C14 C15 C24 120.0(7) . 3
C16 C15 C24 118.5(7) . 3
C15 C16 C17 121.0(7) . .
C15 C16 H16 119.5 . .
C17 C16 H16 119.5 . .
C16 C17 C18 116.0(7) . .
C16 C17 C19 123.4(8) . .
C18 C17 C19 120.6(7) . .
C13 C18 C17 121.9(8) . .
C13 C18 H18 119.1 . .
C17 C18 H18 119.1 . .
C21 C19 C20 119.3(11) . .
C21 C19 C17 110.5(8) . .
C20 C19 C17 111.2(8) . .
C21 C19 C22 102.4(10) . .
C20 C19 C22 105.0(9) . .
C17 C19 C22 107.3(9) . .
C19 C20 H20A 109.5 . .
C19 C20 H20B 109.5 . .
H20A C20 H20B 109.5 . .
C19 C20 H20C 109.5 . .
H20A C20 H20C 109.5 . .
H20B C20 H20C 109.5 . .
C19 C21 H21A 109.5 . .
C19 C21 H21B 109.5 . .
H21A C21 H21B 109.5 . .
C19 C21 H21C 109.4 . .
H21A C21 H21C 109.5 . .
H21B C21 H21C 109.5 . .
C19 C22 H22A 109.5 . .
C19 C22 H22B 109.5 . .
H22A C22 H22B 109.5 . .
C19 C22 H22C 109.5 . .
H22A C22 H22C 109.5 . .
H22B C22 H22C 109.5 . .
O2 C23 O1 124.8(7) . .
O2 C23 C13 117.4(7) . .
O1 C23 C13 117.8(7) . .
O4 C24 O3 122.6(7) . .
O4 C24 C15 119.6(7) . 3_455
O3 C24 C15 117.8(7) . 3_455
O5 C26 C25 138(3) . .

loop_
_geom_bond_atom_site_label_1
_geom_bond_atom_site_label_2
_geom_bond_distance
_geom_bond_site_symmetry_2
Zn1 O3 1.941(5) .
Zn1 O1 1.978(5) .
Zn1 N1 1.999(6) .
Zn1 N4 2.007(7) .
N1 C2 1.314(10) .
N1 C3 1.377(10) .
N2 C2 1.362(11) .
N2 C4 1.382(10) .
N2 C5 1.455(12) .
N3 C9 1.324(13) .
N3 C11 1.329(12) .
N3 C8 1.526(13) .
N4 C11 1.333(12) .
N4 C10 1.369(11) .
O1 C23 1.256(9) .
O2 C23 1.214(9) .
O3 C24 1.264(9) .
O4 C24 1.236(9) .
O5 C26 1.23(3) .
C1 C2 1.519(11) .
C1 H1A 0.9600 .
C1 H1B 0.9600 .
C1 H1C 0.9600 .
C3 C4 1.337(12) .
C3 H3 0.9300 .
C4 H4 0.9300 .
C5 C6 1.529(14) .
C6 C7 1.508(14) .
C6 H6A 0.9700 .
C6 H6B 0.9700 .
C7 C8 1.432(16) 4
C7 H7A 0.9700 .
C7 H7B 0.9700 .
C8 C7 1.432(16) 4_544
C8 H8A 0.9700 .
C8 H8B 0.9700 .
C9 C10 1.325(12) .
C9 H9 0.9300 .
C10 H10 0.9300 .
C11 C12 1.489(13) .
C12 H12A 0.9600 .
C12 H12B 0.9600 .
C12 H12C 0.9600 .
C13 C18 1.344(11) .
C13 C14 1.402(10) .
C13 C23 1.533(11) .
C14 C15 1.366(9) .
C14 H14 0.9300 .
C15 C16 1.382(10) .
C15 C24 1.509(10) 3
C16 C17 1.408(11) .
C16 H16 0.9300 .
C17 C18 1.429(12) .
C17 C19 1.523(11) .
C18 H18 0.9300 .
C19 C21 1.402(16) .
C19 C20 1.492(14) .
C19 C22 1.572(16) .
C20 H20A 0.9600 .
C20 H20B 0.9600 .
C20 H20C 0.9600 .
C21 H21A 0.9600 .
C21 H21B 0.9600 .
C21 H21C 0.9600 .
C22 H22A 0.9600 .
C22 H22B 0.9600 .
C22 H22C 0.9600 .
C24 C15 1.509(10) 3_455
C25 C26 1.526(10) .

loop_
_geom_torsion_atom_site_label_1
_geom_torsion_atom_site_label_2
_geom_torsion_atom_site_label_3
_geom_torsion_atom_site_label_4
_geom_torsion
_geom_torsion_site_symmetry_1
_geom_torsion_site_symmetry_2
_geom_torsion_site_symmetry_3
_geom_torsion_site_symmetry_4
O3 Zn1 N1 C2 162.0(7) . . . .
O1 Zn1 N1 C2 43.0(8) . . . .
N4 Zn1 N1 C2 -66.7(8) . . . .
O3 Zn1 N1 C3 -0.6(7) . . . .
O1 Zn1 N1 C3 -119.6(6) . . . .
N4 Zn1 N1 C3 130.8(7) . . . .
O3 Zn1 N4 C11 100.8(8) . . . .
O1 Zn1 N4 C11 -150.5(8) . . . .
N1 Zn1 N4 C11 -29.7(9) . . . .
O3 Zn1 N4 C10 -80.3(7) . . . .
O1 Zn1 N4 C10 28.5(7) . . . .
N1 Zn1 N4 C10 149.3(7) . . . .
O3 Zn1 O1 C23 -80.9(6) . . . .
N1 Zn1 O1 C23 44.0(6) . . . .
N4 Zn1 O1 C23 160.2(6) . . . .
O1 Zn1 O3 C24 -168.4(6) . . . .
N1 Zn1 O3 C24 65.7(6) . . . .
N4 Zn1 O3 C24 -62.5(6) . . . .
C3 N1 C2 N2 2.0(10) . . . .
Zn1 N1 C2 N2 -163.3(5) . . . .
C3 N1 C2 C1 -178.4(9) . . . .
Zn1 N1 C2 C1 16.3(13) . . . .
C4 N2 C2 N1 -1.7(10) . . . .
C5 N2 C2 N1 172.4(8) . . . .
C4 N2 C2 C1 178.7(9) . . . .
C5 N2 C2 C1 -7.2(15) . . . .
C2 N1 C3 C4 -1.4(10) . . . .
Zn1 N1 C3 C4 163.6(6) . . . .
N1 C3 C4 N2 0.4(10) . . . .
C2 N2 C4 C3 0.7(10) . . . .
C5 N2 C4 C3 -173.4(8) . . . .
C2 N2 C5 C6 -93.4(10) . . . .
C4 N2 C5 C6 79.3(11) . . . .
N2 C5 C6 C7 69.0(10) . . . .
C5 C6 C7 C8 -178.5(10) . . . 4
C9 N3 C8 C7 -45.4(16) . . . 4_544
C11 N3 C8 C7 141.1(11) . . . 4_544
C11 N3 C9 C10 -1.8(12) . . . .
C8 N3 C9 C10 -176.1(10) . . . .
N3 C9 C10 N4 2.0(12) . . . .
C11 N4 C10 C9 -1.5(11) . . . .
Zn1 N4 C10 C9 179.4(6) . . . .
C9 N3 C11 N4 0.8(12) . . . .
C8 N3 C11 N4 175.6(9) . . . .
C9 N3 C11 C12 -177.5(10) . . . .
C8 N3 C11 C12 -2.7(17) . . . .
C10 N4 C11 N3 0.4(11) . . . .
Zn1 N4 C11 N3 179.5(6) . . . .
C10 N4 C11 C12 178.7(10) . . . .
Zn1 N4 C11 C12 -2.2(16) . . . .
C18 C13 C14 C15 -2.8(12) . . . .
C23 C13 C14 C15 -179.6(7) . . . .
C13 C14 C15 C16 -0.4(11) . . . .
C13 C14 C15 C24 178.0(7) . . . 3
C14 C15 C16 C17 1.9(12) . . . .
C24 C15 C16 C17 -176.5(8) 3 . . .
C15 C16 C17 C18 -0.3(12) . . . .
C15 C16 C17 C19 178.2(8) . . . .
C14 C13 C18 C17 4.6(13) . . . .
C23 C13 C18 C17 -178.6(8) . . . .
C16 C17 C18 C13 -3.0(13) . . . .
C19 C17 C18 C13 178.5(9) . . . .
C16 C17 C19 C21 -117.5(11) . . . .
C18 C17 C19 C21 60.9(14) . . . .
C16 C17 C19 C20 17.4(15) . . . .
C18 C17 C19 C20 -164.2(9) . . . .
C16 C17 C19 C22 131.6(10) . . . .
C18 C17 C19 C22 -50.0(12) . . . .
Zn1 O1 C23 O2 -1.4(12) . . . .
Zn1 O1 C23 C13 175.8(5) . . . .
C18 C13 C23 O2 1.7(13) . . . .
C14 C13 C23 O2 178.5(8) . . . .
C18 C13 C23 O1 -175.8(8) . . . .
C14 C13 C23 O1 1.0(11) . . . .
Zn1 O3 C24 O4 -5.0(11) . . . .
Zn1 O3 C24 C15 173.2(5) . . . 3_455
